data_7008846
loop_
_publ_author_name
'Chang, Fei'
'Wang, Zhe-Ming'
'Sun, Hao-Ling'
'Gao, Song'
'Wen, Ge-Hui'
'Zhang, Xi-Xiang'

_publ_section_title
;
 {[Cu2(bpdado)2(H2O)2].H2O}n: a 1D nanotubular coordination polymer
 with wall made of edge-sharing hexagons, where bpdado =
 2,2'-bipyridine-3,3'-dicarboxylate-1,1'-dioxide.
;
_journal_issue 18
_journal_name_full 'Dalton transactions (Cambridge, England : 2003)'
_journal_page_first 2976
_journal_page_last 2978
_journal_paper_doi 10.1039/b509883a
_journal_year 2005
_chemical_formula_sum 'C24 H18 Cu2 N4 O15'
_chemical_formula_weight 729.50
_chemical_name_systematic
;
?
;
_space_group_IT_number 2
_symmetry_cell_setting triclinic
_symmetry_space_group_name_Hall '-P 1'
_symmetry_space_group_name_H-M 'P -1'
_atom_sites_solution_hydrogens geom
_atom_sites_solution_primary direct
_atom_sites_solution_secondary difmap
_audit_creation_method SHELXL-97
_cell_angle_alpha 67.723(2)
_cell_angle_beta 79.058(2)
_cell_angle_gamma 79.926(3)
_cell_formula_units_Z 2
_cell_length_a 7.1912(3)
_cell_length_b 13.9627(6)
_cell_length_c 14.1582(6)
_cell_measurement_reflns_used 16806
_cell_measurement_temperature 293(2)
_cell_measurement_theta_max 25.028
_cell_measurement_theta_min 3.395
_cell_volume 1283.26(10)
_computing_cell_refinement 'HKL Scalepack (Otwinowski & Minor, 1997)'
_computing_data_collection 'KappaCCD (Nonius B. V., 1998)'
_computing_data_reduction 'HKL Denzo (Otwinowski & Minor, 1997) & maXus (Mackay et al., 1998)'
_computing_molecular_graphics 'Bruker SHELXTL V5.1 (Sheldrick, 1998)'
_computing_publication_material 'SHELXL-97 (Sheldrick, 1997)'
_computing_structure_refinement 'SHELXL-97 (Sheldrick, 1997)'
_computing_structure_solution 'SHELXS-97 (Sheldrick, 1997)'
_diffrn_ambient_temperature 293(2)
_diffrn_detector_area_resol_mean 0.76
_diffrn_measured_fraction_theta_full 0.996
_diffrn_measured_fraction_theta_max 0.996
_diffrn_measurement_device_type 'NONIUS Kappa CCD'
_diffrn_measurement_method CCD
_diffrn_radiation_monochromator graphite
_diffrn_radiation_source 'fine-focus sealed tube'
_diffrn_radiation_type MoK\a
_diffrn_radiation_wavelength 0.71073
_diffrn_reflns_av_R_equivalents 0.1204
_diffrn_reflns_av_sigmaI/netI 0.1005
_diffrn_reflns_limit_h_max 8
_diffrn_reflns_limit_h_min -8
_diffrn_reflns_limit_k_max 16
_diffrn_reflns_limit_k_min -16
_diffrn_reflns_limit_l_max 16
_diffrn_reflns_limit_l_min -16
_diffrn_reflns_number 20742
_diffrn_reflns_theta_full 25.06
_diffrn_reflns_theta_max 25.06
_diffrn_reflns_theta_min 3.46
_diffrn_standards_decay_% 0
_exptl_absorpt_coefficient_mu 1.748
_exptl_absorpt_correction_T_max 0.896
_exptl_absorpt_correction_T_min 0.799
_exptl_absorpt_correction_type multi-scan
_exptl_absorpt_process_details '(Blessing, 1995, 1997)'
_exptl_crystal_colour blue
_exptl_crystal_density_diffrn 1.888
_exptl_crystal_density_method 'not measured'
_exptl_crystal_description block
_exptl_crystal_F_000 736
_exptl_crystal_size_max 0.20
_exptl_crystal_size_mid 0.20
_exptl_crystal_size_min 0.10
_refine_diff_density_max 0.566
_refine_diff_density_min -0.544
_refine_diff_density_rms 0.101
_refine_ls_extinction_coef 0.0007(9)
_refine_ls_extinction_expression Fc^*^=kFc[1+0.001xFc^2^\l^3^/sin(2\q)]^-1/4^
_refine_ls_extinction_method SHELXL
_refine_ls_goodness_of_fit_ref 0.989
_refine_ls_hydrogen_treatment mixed
_refine_ls_matrix_type full
_refine_ls_number_parameters 423
_refine_ls_number_reflns 4536
_refine_ls_number_restraints 6
_refine_ls_restrained_S_all 0.989
_refine_ls_R_factor_all 0.0975
_refine_ls_R_factor_gt 0.0479
_refine_ls_shift/su_max 0.001
_refine_ls_shift/su_mean 0.000
_refine_ls_structure_factor_coef Fsqd
_refine_ls_weighting_details 'calc w=1/[\s^2^(Fo^2^)+(0.0530P)^2^+0.0000P] where P=(Fo^2^+2Fc^2^)/3'
_refine_ls_weighting_scheme calc
_refine_ls_wR_factor_gt 0.1000
_refine_ls_wR_factor_ref 0.1155
_reflns_number_gt 2924
_reflns_number_total 4536
_reflns_threshold_expression >2sigma(I)
_cod_data_source_file b509883a.txt
_cod_data_source_block 174341_update
_cod_depositor_comments
;
The following automatic conversions were performed:
'_symmetry_cell_setting' value 'Triclinic' changed to 'triclinic'
according to '/home/saulius/struct/CIF-dictionaries/cif_core.dic'
dictionary named 'cif_core.dic' version 2.4.1 from 2010-06-29.

Automatic conversion script
Id: cif_fix_enum 1527 2010-12-29 10:47:43Z saulius 
;
_cod_original_cell_volume 1283.26(9)
_cod_database_code 7008846

loop_
_symmetry_equiv_pos_as_xyz
'x, y, z'
'-x, -y, -z'

loop_
_atom_site_label
_atom_site_type_symbol
_atom_site_fract_x
_atom_site_fract_y
_atom_site_fract_z
_atom_site_U_iso_or_equiv
_atom_site_adp_type
_atom_site_occupancy
_atom_site_symmetry_multiplicity
_atom_site_calc_flag
_atom_site_refinement_flags
_atom_site_disorder_assembly
_atom_site_disorder_group
Cu1 Cu -0.00676(8) 0.76205(5) 0.66045(5) 0.0266(2) Uani 1 1 d . . .
Cu2 Cu 0.70858(8) 0.24834(5) 0.82502(5) 0.0256(2) Uani 1 1 d . . .
O1 O -0.1714(5) 0.8339(3) 0.7792(2) 0.0280(8) Uani 1 1 d . . .
O2 O -0.2564(4) 0.7438(2) 0.6366(2) 0.0240(8) Uani 1 1 d . . .
O3 O -0.8935(5) 0.9674(3) 0.6003(3) 0.0373(9) Uani 1 1 d . . .
O4 O -0.7752(5) 0.8029(3) 0.6778(3) 0.0301(9) Uani 1 1 d . . .
O5 O -0.6656(6) 0.8585(3) 0.9133(3) 0.0498(11) Uani 1 1 d . . .
O6 O -0.6715(5) 0.7047(3) 1.0406(3) 0.0324(9) Uani 1 1 d . . .
O7 O 0.4479(4) 0.2025(2) 0.8578(2) 0.0269(8) Uani 1 1 d . . .
O8 O 0.6136(4) 0.3866(3) 0.7214(2) 0.0263(8) Uani 1 1 d . . .
O9 O 0.1503(6) 0.5546(3) 0.6464(3) 0.0441(10) Uani 1 1 d . . .
O10 O 0.0258(5) 0.6189(3) 0.7693(3) 0.0290(8) Uani 1 1 d . . .
O11 O -0.0510(5) 0.2539(3) 0.6355(3) 0.0388(10) Uani 1 1 d . . .
O12 O -0.0357(5) 0.2886(3) 0.7752(3) 0.0294(8) Uani 1 1 d . . .
O13 O 0.0414(5) 0.8304(3) 0.5070(3) 0.0323(9) Uani 1 1 d D . .
H131 H 0.003(10) 0.9017(19) 0.484(5) 0.106(14) Uiso 1 1 d D . .
H132 H 0.033(11) 0.804(4) 0.456(4) 0.106(14) Uiso 1 1 d D . .
O14 O 0.8059(6) 0.1013(4) 0.8890(4) 0.0626(14) Uani 1 1 d D . .
H141 H 0.754(8) 0.086(6) 0.959(2) 0.106(14) Uiso 1 1 d D . .
H142 H 0.939(3) 0.095(6) 0.884(5) 0.106(14) Uiso 1 1 d D . .
N1 N -0.3097(5) 0.9036(3) 0.7348(3) 0.0242(10) Uani 1 1 d . . .
N2 N -0.3707(5) 0.6960(3) 0.7232(3) 0.0207(9) Uani 1 1 d . . .
N3 N 0.3122(5) 0.2736(3) 0.8797(3) 0.0213(9) Uani 1 1 d . . .
N4 N 0.5090(5) 0.3732(3) 0.6592(3) 0.0215(9) Uani 1 1 d . . .
C1 C -0.2904(7) 1.0055(4) 0.7003(4) 0.0355(14) Uani 1 1 d . . .
H1 H -0.1866 1.0281 0.7129 0.043 Uiso 1 1 calc R . .
C2 C -0.4254(8) 1.0758(4) 0.6462(5) 0.0457(16) Uani 1 1 d . . .
H2 H -0.4138 1.1466 0.6223 0.055 Uiso 1 1 calc R . .
C3 C -0.5788(8) 1.0421(4) 0.6270(4) 0.0405(15) Uani 1 1 d . . .
H3 H -0.6666 1.0900 0.5872 0.049 Uiso 1 1 calc R . .
C4 C -0.6018(7) 0.9375(4) 0.6667(4) 0.0269(12) Uani 1 1 d . . .
C5 C -0.4669(7) 0.8686(4) 0.7245(4) 0.0216(11) Uani 1 1 d . . .
C6 C -0.4724(6) 0.7551(4) 0.7760(4) 0.0198(11) Uani 1 1 d . . .
C7 C -0.5706(7) 0.7053(4) 0.8732(4) 0.0215(11) Uani 1 1 d . . .
C8 C -0.5794(6) 0.6001(4) 0.9040(4) 0.0225(11) Uani 1 1 d . . .
H8 H -0.6485 0.5660 0.9672 0.027 Uiso 1 1 calc R . .
C9 C -0.4885(7) 0.5439(4) 0.8435(4) 0.0249(12) Uani 1 1 d . . .
H9 H -0.5022 0.4737 0.8634 0.030 Uiso 1 1 calc R . .
C10 C -0.3774(7) 0.5931(4) 0.7535(4) 0.0243(12) Uani 1 1 d . . .
H10 H -0.3075 0.5556 0.7139 0.029 Uiso 1 1 calc R . .
C11 C -0.7723(7) 0.9007(4) 0.6467(4) 0.0280(12) Uani 1 1 d . . .
C12 C -0.6468(7) 0.7625(4) 0.9476(4) 0.0261(12) Uani 1 1 d . . .
C13 C 0.2363(7) 0.2585(4) 0.9785(4) 0.0274(12) Uani 1 1 d . . .
H13 H 0.2734 0.1976 1.0311 0.033 Uiso 1 1 calc R . .
C14 C 0.1046(7) 0.3331(4) 1.0008(4) 0.0283(12) Uani 1 1 d . . .
H14 H 0.0455 0.3216 1.0679 0.034 Uiso 1 1 calc R . .
C15 C 0.0604(7) 0.4257(4) 0.9224(4) 0.0261(12) Uani 1 1 d . . .
H15 H -0.0223 0.4785 0.9379 0.031 Uiso 1 1 calc R . .
C16 C 0.1368(6) 0.4412(4) 0.8214(4) 0.0195(11) Uani 1 1 d . . .
C17 C 0.2566(6) 0.3593(4) 0.8004(3) 0.0182(11) Uani 1 1 d . . .
C18 C 0.3263(6) 0.3534(3) 0.6969(3) 0.0189(11) Uani 1 1 d . . .
C19 C 0.2213(7) 0.3266(4) 0.6403(4) 0.0224(11) Uani 1 1 d . . .
C20 C 0.3008(7) 0.3302(4) 0.5416(4) 0.0272(12) Uani 1 1 d . . .
H20 H 0.2325 0.3130 0.5018 0.033 Uiso 1 1 calc R . .
C21 C 0.4803(7) 0.3592(4) 0.5036(4) 0.0322(13) Uani 1 1 d . . .
H21 H 0.5305 0.3657 0.4362 0.039 Uiso 1 1 calc R . .
C22 C 0.5873(7) 0.3788(4) 0.5633(4) 0.0260(12) Uani 1 1 d . . .
H22 H 0.7112 0.3955 0.5381 0.031 Uiso 1 1 calc R . .
C23 C 0.1012(7) 0.5460(4) 0.7365(4) 0.0236(11) Uani 1 1 d . . .
C24 C 0.0268(7) 0.2871(4) 0.6861(4) 0.0255(12) Uani 1 1 d . . .
O15 O 1.1987(17) 0.0483(9) 0.9052(10) 0.062(3) Uiso 0.40 1 d P . .
O16 O 1.1904(11) 0.0672(6) 0.8438(7) 0.041(2) Uiso 0.50 1 d P . .
O17 O 1.010(5) -0.039(3) 0.847(3) 0.030(8) Uiso 0.10 1 d P . .

loop_
_atom_site_aniso_label
_atom_site_aniso_U_11
_atom_site_aniso_U_22
_atom_site_aniso_U_33
_atom_site_aniso_U_23
_atom_site_aniso_U_13
_atom_site_aniso_U_12
Cu1 0.0213(4) 0.0294(4) 0.0250(4) -0.0036(3) -0.0035(3) -0.0064(3)
Cu2 0.0182(3) 0.0304(4) 0.0282(4) -0.0127(3) 0.0025(3) -0.0042(3)
O1 0.0240(19) 0.031(2) 0.028(2) -0.0090(16) -0.0075(16) -0.0014(16)
O2 0.0268(19) 0.030(2) 0.0143(17) -0.0064(15) 0.0023(15) -0.0102(15)
O3 0.033(2) 0.029(2) 0.047(2) -0.0083(18) -0.0181(19) 0.0049(17)
O4 0.0259(19) 0.025(2) 0.035(2) -0.0030(17) -0.0100(17) -0.0048(16)
O5 0.083(3) 0.023(2) 0.036(2) -0.0113(19) 0.006(2) -0.001(2)
O6 0.042(2) 0.034(2) 0.021(2) -0.0127(17) 0.0041(17) -0.0082(17)
O7 0.0217(18) 0.024(2) 0.031(2) -0.0100(16) 0.0022(16) 0.0008(15)
O8 0.0220(18) 0.033(2) 0.0255(19) -0.0126(16) 0.0018(16) -0.0092(15)
O9 0.062(3) 0.034(2) 0.022(2) -0.0052(18) 0.0090(19) 0.004(2)
O10 0.032(2) 0.023(2) 0.031(2) -0.0103(17) -0.0052(17) 0.0014(16)
O11 0.031(2) 0.056(3) 0.041(2) -0.028(2) -0.0025(18) -0.0099(19)
O12 0.0218(19) 0.044(2) 0.025(2) -0.0171(17) 0.0060(16) -0.0094(16)
O13 0.039(2) 0.031(2) 0.026(2) -0.0083(17) -0.0017(18) -0.0074(18)
O14 0.036(2) 0.044(3) 0.089(4) -0.007(3) -0.004(2) 0.001(2)
N1 0.020(2) 0.022(2) 0.030(2) -0.0091(19) -0.0015(19) -0.0034(18)
N2 0.022(2) 0.025(2) 0.018(2) -0.0109(19) -0.0019(19) -0.0046(18)
N3 0.018(2) 0.020(2) 0.022(2) -0.0048(19) -0.0013(18) -0.0009(17)
N4 0.020(2) 0.024(2) 0.019(2) -0.0082(18) 0.0006(19) -0.0027(18)
C1 0.027(3) 0.026(3) 0.057(4) -0.019(3) -0.004(3) -0.004(2)
C2 0.033(3) 0.026(3) 0.074(5) -0.013(3) -0.004(3) -0.007(3)
C3 0.033(3) 0.025(3) 0.055(4) -0.005(3) -0.004(3) -0.003(3)
C4 0.024(3) 0.026(3) 0.027(3) -0.006(2) -0.003(2) -0.003(2)
C5 0.023(3) 0.020(3) 0.019(3) -0.006(2) 0.005(2) -0.005(2)
C6 0.020(3) 0.020(3) 0.022(3) -0.008(2) -0.007(2) -0.003(2)
C7 0.019(3) 0.023(3) 0.024(3) -0.009(2) -0.003(2) -0.004(2)
C8 0.019(3) 0.025(3) 0.021(3) -0.005(2) -0.003(2) -0.005(2)
C9 0.025(3) 0.019(3) 0.030(3) -0.005(2) -0.007(2) -0.004(2)
C10 0.022(3) 0.022(3) 0.034(3) -0.015(2) -0.008(2) 0.002(2)
C11 0.027(3) 0.030(3) 0.023(3) -0.006(2) 0.001(2) -0.005(2)
C12 0.022(3) 0.032(3) 0.025(3) -0.011(3) -0.001(2) -0.004(2)
C13 0.028(3) 0.029(3) 0.019(3) -0.002(2) -0.003(2) -0.005(2)
C14 0.027(3) 0.035(3) 0.018(3) -0.008(2) 0.007(2) -0.005(2)
C15 0.026(3) 0.027(3) 0.026(3) -0.014(2) 0.004(2) -0.002(2)
C16 0.019(2) 0.019(3) 0.021(3) -0.009(2) 0.002(2) -0.006(2)
C17 0.014(2) 0.022(3) 0.020(3) -0.010(2) 0.002(2) -0.007(2)
C18 0.017(2) 0.018(3) 0.016(2) -0.003(2) 0.002(2) 0.000(2)
C19 0.021(3) 0.026(3) 0.021(3) -0.009(2) -0.003(2) -0.001(2)
C20 0.029(3) 0.033(3) 0.024(3) -0.014(2) -0.002(2) -0.004(2)
C21 0.032(3) 0.044(4) 0.017(3) -0.010(3) 0.004(2) -0.004(3)
C22 0.020(3) 0.028(3) 0.023(3) -0.007(2) 0.007(2) -0.003(2)
C23 0.019(3) 0.026(3) 0.023(3) -0.007(2) 0.004(2) -0.005(2)
C24 0.020(3) 0.031(3) 0.024(3) -0.011(2) 0.002(2) -0.002(2)

loop_
_atom_type_symbol
_atom_type_description
_atom_type_scat_dispersion_real
_atom_type_scat_dispersion_imag
_atom_type_scat_source
C C 0.0033 0.0016 'International Tables Vol C Tables 4.2.6.8 and 6.1.1.4'
H H 0.0000 0.0000 'International Tables Vol C Tables 4.2.6.8 and 6.1.1.4'
N N 0.0061 0.0033 'International Tables Vol C Tables 4.2.6.8 and 6.1.1.4'
O O 0.0106 0.0060 'International Tables Vol C Tables 4.2.6.8 and 6.1.1.4'
Cu Cu 0.3201 1.2651 'International Tables Vol C Tables 4.2.6.8 and 6.1.1.4'

loop_
_geom_angle_atom_site_label_1
_geom_angle_atom_site_label_2
_geom_angle_atom_site_label_3
_geom_angle
_geom_angle_site_symmetry_1
_geom_angle_site_symmetry_3
_geom_angle_publ_flag
O4 Cu1 O2 171.06(14) 1_655 . ?
O4 Cu1 O13 92.25(15) 1_655 . ?
O2 Cu1 O13 84.75(14) . . ?
O4 Cu1 O10 94.18(13) 1_655 . ?
O2 Cu1 O10 93.59(13) . . ?
O13 Cu1 O10 139.03(15) . . ?
O4 Cu1 O1 88.46(13) 1_655 . ?
O2 Cu1 O1 86.81(12) . . ?
O13 Cu1 O1 128.20(14) . . ?
O10 Cu1 O1 92.42(13) . . ?
O12 Cu2 O14 92.03(17) 1_655 . ?
O12 Cu2 O7 171.77(14) 1_655 . ?
O14 Cu2 O7 87.43(16) . . ?
O12 Cu2 O8 87.54(14) 1_655 . ?
O14 Cu2 O8 162.38(18) . . ?
O7 Cu2 O8 90.49(13) . . ?
O12 Cu2 O6 94.69(13) 1_655 2_567 ?
O14 Cu2 O6 99.12(18) . 2_567 ?
O7 Cu2 O6 93.50(13) . 2_567 ?
O8 Cu2 O6 98.47(13) . 2_567 ?
N1 O1 Cu1 107.5(2) . . ?
N2 O2 Cu1 114.1(2) . . ?
C11 O4 Cu1 114.0(3) . 1_455 ?
C12 O6 Cu2 127.0(3) . 2_567 ?
N3 O7 Cu2 112.4(3) . . ?
N4 O8 Cu2 111.4(3) . . ?
C23 O10 Cu1 115.7(3) . . ?
C24 O12 Cu2 113.5(3) . 1_455 ?
O1 N1 C1 119.8(4) . . ?
O1 N1 C5 118.4(4) . . ?
C1 N1 C5 121.8(4) . . ?
C10 N2 O2 119.2(4) . . ?
C10 N2 C6 123.2(4) . . ?
O2 N2 C6 117.5(4) . . ?
O7 N3 C13 120.0(4) . . ?
O7 N3 C17 118.0(4) . . ?
C13 N3 C17 122.0(4) . . ?
O8 N4 C22 119.9(4) . . ?
O8 N4 C18 117.8(4) . . ?
C22 N4 C18 122.3(4) . . ?
N1 C1 C2 119.1(5) . . ?
C1 C2 C3 120.4(5) . . ?
C2 C3 C4 120.0(5) . . ?
C3 C4 C5 118.3(4) . . ?
C3 C4 C11 120.0(4) . . ?
C5 C4 C11 121.8(5) . . ?
N1 C5 C4 120.0(4) . . ?
N1 C5 C6 114.3(4) . . ?
C4 C5 C6 125.7(4) . . ?
N2 C6 C7 118.5(4) . . ?
N2 C6 C5 115.7(4) . . ?
C7 C6 C5 125.8(4) . . ?
C8 C7 C6 117.9(5) . . ?
C8 C7 C12 120.5(4) . . ?
C6 C7 C12 121.3(4) . . ?
C7 C8 C9 121.5(5) . . ?
C10 C9 C8 119.0(5) . . ?
N2 C10 C9 119.2(5) . . ?
O3 C11 O4 125.6(5) . . ?
O3 C11 C4 118.0(5) . . ?
O4 C11 C4 116.4(4) . . ?
O5 C12 O6 126.6(5) . . ?
O5 C12 C7 118.6(5) . . ?
O6 C12 C7 114.6(5) . . ?
N3 C13 C14 119.8(4) . . ?
C13 C14 C15 119.2(5) . . ?
C16 C15 C14 121.1(5) . . ?
C15 C16 C17 118.0(4) . . ?
C15 C16 C23 121.0(4) . . ?
C17 C16 C23 120.9(4) . . ?
N3 C17 C16 119.3(4) . . ?
N3 C17 C18 114.5(4) . . ?
C16 C17 C18 126.2(4) . . ?
N4 C18 C19 119.5(4) . . ?
N4 C18 C17 115.6(4) . . ?
C19 C18 C17 124.9(4) . . ?
C18 C19 C20 118.7(5) . . ?
C18 C19 C24 121.5(4) . . ?
C20 C19 C24 119.7(4) . . ?
C21 C20 C19 119.4(5) . . ?
C20 C21 C22 121.1(5) . . ?
N4 C22 C21 118.5(5) . . ?
O9 C23 O10 126.2(5) . . ?
O9 C23 C16 119.8(5) . . ?
O10 C23 C16 113.9(4) . . ?
O11 C24 O12 126.4(5) . . ?
O11 C24 C19 118.3(4) . . ?
O12 C24 C19 115.3(4) . . ?

loop_
_geom_bond_atom_site_label_1
_geom_bond_atom_site_label_2
_geom_bond_distance
_geom_bond_site_symmetry_2
_geom_bond_publ_flag
Cu1 O4 1.937(3) 1_655 ?
Cu1 O2 1.964(3) . ?
Cu1 O13 2.003(3) . ?
Cu1 O10 2.015(3) . ?
Cu1 O1 2.311(3) . ?
Cu2 O12 1.940(3) 1_655 ?
Cu2 O14 1.963(4) . ?
Cu2 O7 2.001(3) . ?
Cu2 O8 2.029(3) . ?
Cu2 O6 2.193(3) 2_567 ?
O1 N1 1.328(5) . ?
O2 N2 1.347(5) . ?
O3 C11 1.236(6) . ?
O4 C11 1.269(6) . ?
O4 Cu1 1.937(3) 1_455 ?
O5 C12 1.232(6) . ?
O6 C12 1.254(6) . ?
O6 Cu2 2.193(3) 2_567 ?
O7 N3 1.346(5) . ?
O8 N4 1.342(4) . ?
O9 C23 1.223(6) . ?
O10 C23 1.271(6) . ?
O11 C24 1.239(6) . ?
O12 C24 1.263(6) . ?
O12 Cu2 1.940(3) 1_455 ?
N1 C1 1.342(6) . ?
N1 C5 1.359(6) . ?
N2 C10 1.342(6) . ?
N2 C6 1.351(6) . ?
N3 C13 1.350(6) . ?
N3 C17 1.355(6) . ?
N4 C22 1.346(6) . ?
N4 C18 1.355(6) . ?
C1 C2 1.368(7) . ?
C2 C3 1.379(7) . ?
C3 C4 1.380(7) . ?
C4 C5 1.383(6) . ?
C4 C11 1.520(7) . ?
C5 C6 1.476(6) . ?
C6 C7 1.398(7) . ?
C7 C8 1.375(6) . ?
C7 C12 1.521(7) . ?
C8 C9 1.376(7) . ?
C9 C10 1.369(7) . ?
C13 C14 1.369(7) . ?
C14 C15 1.381(7) . ?
C15 C16 1.379(7) . ?
C16 C17 1.398(6) . ?
C16 C23 1.518(7) . ?
C17 C18 1.485(6) . ?
C18 C19 1.381(6) . ?
C19 C20 1.391(7) . ?
C19 C24 1.529(7) . ?
C20 C21 1.369(7) . ?
C21 C22 1.369(7) . ?
O15 O16 0.818(11) . ?
